data_4317635
loop_
_publ_author_name
'Augusto Cingolani'
Effendy
'Fabio Marchetti'
'Claudio Pettinari'
'Riccardo Pettinari'
'Brian W. Skelton'
'Allan H. White'

_publ_contact_author_address
;
    Department of Chemistry
    University of Western Australia
    Nedlands
    Western Australia 6907
    Australia
;
_publ_contact_author_email bws@crystal.uwa.edu.au
_publ_contact_author_fax (+61)_08_9380_1118
_publ_contact_author_name 'Skelton, B. W.'
_publ_contact_author_phone (+61)_08-9380_3481
_publ_section_title
;
 First Structurally Characterized Silver(I) Derivatives with
 Nonfluorinated \b-Diketones
;
_journal_name_full 'Inorganic Chemistry'
_journal_page_first 1151
_journal_page_last 1161
_journal_paper_doi 10.1021/ic0109391
_journal_volume 41
_journal_year 2002
_chemical_formula_sum 'C22 H27 Ag N4 O2'
_chemical_formula_weight 487.35
_space_group_IT_number 14
_symmetry_cell_setting monoclinic
_symmetry_space_group_name_Hall '-P 2ybc'
_symmetry_space_group_name_H-M 'P 1 21/c 1'
_cell_angle_alpha 90.00000
_cell_angle_beta 95.119(3)
_cell_angle_gamma 90.00000
_cell_formula_units_Z 4
_cell_length_a 7.9820(10)
_cell_length_b 12.299(2)
_cell_length_c 21.507(3)
_cell_measurement_reflns_used 3504
_cell_measurement_temperature 150
_cell_measurement_theta_max 27.9
_cell_measurement_theta_min 1.9
_cell_volume 2102.9(5)
_computing_cell_refinement 'Siemens SAINT (Siemens, 1995)'
_computing_data_collection 'Siemens SMART (Siemens, 1995)'
_computing_data_reduction xtal
_computing_molecular_graphics xtal
_computing_publication_material 'xtal BONDLA CIFIO'
_computing_structure_refinement 'xtal CRYLSQ'
_computing_structure_solution xtal
_diffrn_ambient_temperature 150
_diffrn_measurement_device_type
;
Bruker SMART CCD diffractometer
;
_diffrn_measurement_method '\w scans'
_diffrn_radiation_detector 'CCD area detector'
_diffrn_radiation_monochromator graphite
_diffrn_radiation_source 'sealed tube'
_diffrn_radiation_type 'Mo K\a'
_diffrn_radiation_wavelength .71073
_diffrn_reflns_av_R_equivalents .102
_diffrn_reflns_av_sigmaI/netI .273
_diffrn_reflns_limit_h_max 13
_diffrn_reflns_limit_h_min -13
_diffrn_reflns_limit_k_max 21
_diffrn_reflns_limit_k_min 0
_diffrn_reflns_limit_l_max 36
_diffrn_reflns_limit_l_min 0
_diffrn_reflns_number 43851
_diffrn_reflns_theta_max 37.61
_diffrn_reflns_theta_min 1.9
_diffrn_standards_decay_% 0
_exptl_absorpt_coefficient_mu .984
_exptl_absorpt_correction_T_max .863
_exptl_absorpt_correction_T_min .723
_exptl_absorpt_correction_type multi-scan
_exptl_absorpt_process_details
;
  SADABS; Sheldrick, 1996
;
_exptl_crystal_colour pale_yellow
_exptl_crystal_density_diffrn 1.539
_exptl_crystal_description prism
_exptl_crystal_F_000 1000
_exptl_crystal_size_max .15
_exptl_crystal_size_mid .13
_exptl_crystal_size_min .11
_refine_diff_density_max 1.707
_refine_diff_density_min -.508
_refine_ls_goodness_of_fit_all .892
_refine_ls_goodness_of_fit_ref 1.03
_refine_ls_hydrogen_treatment noref
_refine_ls_matrix_type full
_refine_ls_number_constraints 0
_refine_ls_number_parameters 281
_refine_ls_number_reflns 4722
_refine_ls_number_restraints 0
_refine_ls_R_factor_all .154
_refine_ls_R_factor_gt .047
_refine_ls_shift/su_max .001
_refine_ls_shift/su_mean .001
_refine_ls_structure_factor_coef F
_refine_ls_weighting_scheme calc
_refine_ls_wR_factor_all .059
_refine_ls_wR_factor_ref .044
_reflns_d_resolution_high .582
_reflns_d_resolution_low 10.688
_reflns_Friedel_coverage 0
_reflns_limit_h_max 13
_reflns_limit_h_min 0
_reflns_limit_k_max 21
_reflns_limit_k_min 0
_reflns_limit_l_max 36
_reflns_limit_l_min -36
_reflns_number_gt 4722
_reflns_number_total 11051
_reflns_threshold_expression 'F    > 4.00 sig(F   )'
_cod_data_source_file ic0109391_7.cif
_cod_data_source_block '[Ag(Q1)(trimen)]'
_cod_original_sg_symbol_Hall -p_2ybc
_cod_original_formula_sum 'C22 H27 Ag1 N4 O2'
_cod_database_code 4317635

loop_
_symmetry_equiv_pos_as_xyz
+x,+y,+z
-x,1/2+y,1/2-z
-x,-y,-z
+x,1/2-y,1/2+z

loop_
_atom_site_label
_atom_site_fract_x
_atom_site_fract_y
_atom_site_fract_z
_atom_site_U_iso_or_equiv
_atom_site_adp_type
_atom_site_calc_flag
_atom_site_calc_attached_atom
_atom_site_occupancy
_atom_site_disorder_assembly
_atom_site_disorder_group
Ag .28961(3) .46590(2) .298431(13) .02971(13) Uani ? ? 1.00000 ? ?
N1 -.0288(3) .6193(2) .26821(12) .0213(13) Uani ? ? 1.00000 ? ?
C11 -.0050(4) .6101(3) .20398(14) .0215(15) Uani ? ? 1.00000 ? ?
C12 .0363(4) .5096(3) .17944(15) .0250(16) Uani ? ? 1.00000 ? ?
C13 .0659(5) .5025(3) .11628(17) .0335(18) Uani ? ? 1.00000 ? ?
C14 .0478(4) .5926(3) .07838(16) .036(2) Uani ? ? 1.00000 ? ?
C15 .0046(5) .6913(3) .10268(16) .035(2) Uani ? ? 1.00000 ? ?
C16 -.0210(4) .7019(3) .16544(16) .0293(17) Uani ? ? 1.00000 ? ?
N2 .0580(3) .5496(2) .31117(12) .0220(13) Uani ? ? 1.00000 ? ?
C3 .0079(4) .5754(3) .36617(15) .0247(16) Uani ? ? 1.00000 ? ?
C31 .0803(4) .5164(3) .42234(16) .036(2) Uani ? ? 1.00000 ? ?
C4 -.1151(4) .6579(3) .36193(15) .0237(15) Uani ? ? 1.00000 ? ?
C41 -.1900(4) .7030(3) .41539(16) .0299(18) Uani ? ? 1.00000 ? ?
O41 -.1167(3) .6978(3) .46818(12) .0505(17) Uani ? ? 1.00000 ? ?
C411 -.3637(4) .7514(3) .40941(16) .0282(17) Uani ? ? 1.00000 ? ?
C412 -.4877(4) .7141(3) .36565(17) .0297(18) Uani ? ? 1.00000 ? ?
C413 -.6530(4) .7479(3) .36770(19) .038(2) Uani ? ? 1.00000 ? ?
C414 -.6944(5) .8205(3) .4130(2) .046(2) Uani ? ? 1.00000 ? ?
C415 -.5699(6) .8607(3) .4555(2) .049(2) Uani ? ? 1.00000 ? ?
C416 -.4053(5) .8260(3) .45436(18) .037(2) Uani ? ? 1.00000 ? ?
C5 -.1398(4) .6876(3) .29717(15) .0232(15) Uani ? ? 1.00000 ? ?
O5 -.2331(3) .75604(18) .26840(11) .0274(12) Uani ? ? 1.00000 ? ?
N1' .4978(4) .3723(3) .36767(15) .044(2) Uani ? ? 1.00000 ? ?
C1 .6085(6) .3216(5) .3186(3) .034(3) Uani ? ? .662(10) ? ?
C1' .6519(12) .4014(9) .3389(5) .029(6) Uani ? ? .338(10) ? ?
C11' .4318(6) .2717(4) .3908(2) .052(3) Uani ? ? 1.00000 ? ?
C12' .5736(7) .4323(4) .4204(3) .090(4) Uani ? ? 1.00000 ? ?
C2 .6526(9) .4089(6) .2733(4) .031(4) Uani ? ? .662(10) ? ?
C2' .6224(18) .3633(12) .2731(8) .030(7) Uani ? ? .338(10) ? ?
N2' .4961(3) .4362(2) .23521(13) .0322(15) Uani ? ? 1.00000 ? ?
C21' .5407(5) .5257(3) .19392(19) .041(2) Uani ? ? 1.00000 ? ?
H12 .04429 .44558 .20581 .03300 Uiso ? ? 1.00000 ? ?
H13 .09906 .43444 .09858 .04200 Uiso ? ? 1.00000 ? ?
H14 .06539 .58722 .03508 .04700 Uiso ? ? 1.00000 ? ?
H15 -.00673 .75467 .07546 .04200 Uiso ? ? 1.00000 ? ?
H16 -.05191 .77130 .18277 .03700 Uiso ? ? 1.00000 ? ?
H31a -.00814 .48487 .44332 .03500 Uiso ? ? 1.00000 ? ?
H31b .14035 .56665 .44988 .03500 Uiso ? ? 1.00000 ? ?
H31c .15326 .46170 .41629 .03500 Uiso ? ? 1.00000 ? ?
H412 -.45954 .66523 .33303 .03600 Uiso ? ? 1.00000 ? ?
H413 -.73928 .72062 .33802 .04800 Uiso ? ? 1.00000 ? ?
H414 -.80848 .84430 .41529 .05400 Uiso ? ? 1.00000 ? ?
H415 -.59758 .91179 .48696 .05900 Uiso ? ? 1.00000 ? ?
H416 -.31890 .85620 .48417 .04400 Uiso ? ? 1.00000 ? ?
H1a .70791 .29015 .33857 .05100 Uiso ? ? .662(10) ? ?
H1b .54556 .26430 .29600 .05100 Uiso ? ? .662(10) ? ?
H1'a .66745 .47875 .33915 .02600 Uiso ? ? .338(10) ? ?
H1'b .74807 .36832 .35990 .02600 Uiso ? ? .338(10) ? ?
H11'a .37903 .23020 .35709 .07600 Uiso ? ? 1.00000 ? ?
H11'b .35055 .28666 .41979 .07600 Uiso ? ? 1.00000 ? ?
H11'c .51999 .22900 .41160 .07600 Uiso ? ? 1.00000 ? ?
H12'a .49032 .45748 .44586 .12300 Uiso ? ? 1.00000 ? ?
H12'b .63363 .49400 .40632 .12300 Uiso ? ? 1.00000 ? ?
H12'c .65028 .38565 .44376 .12300 Uiso ? ? 1.00000 ? ?
H2a .69677 .46872 .29530 .02600 Uiso ? ? .662(10) ? ?
H2b .73415 .37982 .24727 .02600 Uiso ? ? .662(10) ? ?
H2'a .57499 .28942 .27356 .03200 Uiso ? ? .338(10) ? ?
H2'b .72387 .35921 .25439 .03200 Uiso ? ? .338(10) ? ?
H2' .45086 .39778 .20460 .04000 Uiso ? ? 1.00000 ? ?
H21'a .62861 .50649 .16899 .06000 Uiso ? ? 1.00000 ? ?
H21'b .57160 .58969 .21705 .06000 Uiso ? ? 1.00000 ? ?
H21'c .44957 .53766 .17023 .06000 Uiso ? ? 1.00000 ? ?

loop_
_atom_site_aniso_label
_atom_site_aniso_U_11
_atom_site_aniso_U_22
_atom_site_aniso_U_33
_atom_site_aniso_U_12
_atom_site_aniso_U_13
_atom_site_aniso_U_23
Ag .02041(11) .03326(14) .03575(14) .00662(13) .00411(9) .00349(14)
N1 .0189(12) .0223(13) .0227(14) .0027(10) .0015(10) .0009(11)
C11 .0169(14) .0250(16) .0222(16) -.0027(12) -.0008(11) -.0005(13)
C12 .0210(15) .0242(17) .0294(18) -.0010(12) .0012(13) -.0014(13)
C13 .0313(18) .042(2) .0275(18) -.0070(15) .0023(14) -.0089(15)
C14 .0309(19) .054(2) .0238(18) -.0098(17) .0040(14) -.0048(17)
C15 .036(2) .041(2) .0265(19) -.0084(16) -.0017(15) .0079(16)
C16 .0305(18) .0266(18) .0302(19) -.0035(14) -.0008(14) .0021(14)
N2 .0186(12) .0263(15) .0213(13) .0041(10) .0033(10) .0037(11)
C3 .0182(14) .0298(17) .0261(17) -.0027(13) .0016(12) .0012(14)
C31 .0287(17) .050(2) .0290(18) .0070(16) .0045(14) .0053(17)
C4 .0191(15) .0255(16) .0263(17) -.0012(12) .0014(12) -.0044(13)
C41 .0265(17) .0319(19) .032(2) -.0023(14) .0057(14) -.0086(15)
O41 .0436(17) .076(2) .0311(15) .0151(15) -.0022(12) -.0182(15)
C411 .0271(17) .0263(17) .033(2) -.0003(14) .0100(14) -.0006(15)
C412 .0279(17) .0223(17) .040(2) -.0018(14) .0077(15) .0014(15)
C413 .0236(17) .036(2) .054(3) -.0010(15) .0068(16) .0123(18)
C414 .030(2) .042(2) .070(3) .0128(18) .021(2) .013(2)
C415 .054(3) .042(2) .054(3) .017(2) .027(2) -.000(2)
C416 .041(2) .030(2) .041(2) -.0001(16) .0151(17) -.0043(17)
C5 .0187(14) .0218(16) .0290(17) -.0019(12) .0011(12) -.0043(13)
O5 .0237(11) .0228(12) .0356(13) .0053(9) .0022(10) -.0006(10)
N1' .0215(15) .068(2) .044(2) .0097(15) .0039(13) .0274(18)
C1 .023(3) .030(3) .049(4) .007(2) .005(2) .004(3)
C1' .018(5) .027(6) .041(7) .005(4) -.005(4) .002(5)
C11' .051(3) .042(2) .061(3) .011(2) -.016(2) .004(2)
C12' .086(4) .052(3) .118(5) -.021(3) -.067(4) .027(3)
C2 .017(3) .030(4) .046(4) -.000(3) .008(3) -.001(4)
C2' .019(6) .025(8) .046(8) .003(5) .006(5) -.006(7)
N2' .0240(14) .0425(18) .0297(16) .0075(12) .0006(12) -.0069(13)
C21' .035(2) .042(2) .047(2) -.0097(18) .0130(17) -.008(2)

loop_
_atom_type_symbol
_atom_type_description
_atom_type_oxidation_number
_atom_type_number_in_cell
_atom_type_scat_dispersion_real
_atom_type_scat_dispersion_imag
_atom_type_scat_source
C ? 0 88 .002 .002 'Int Tables Vol IV Tables 2.2B and 2.3.1'
H ? 0 108 0 0 'Int Tables Vol IV Tables 2.2B and 2.3.1'
Ag ? 0 4 -1.085 1.101 'Int Tables Vol IV Tables 2.2B and 2.3.1'
N ? 0 16 .004 .003 'Int Tables Vol IV Tables 2.2B and 2.3.1'
O ? 0 8 .008 .006 'Int Tables Vol IV Tables 2.2B and 2.3.1'

loop_
_diffrn_attenuator_code
_diffrn_attenuator_scale
? ?

loop_
_geom_angle_atom_site_label_1
_geom_angle_atom_site_label_2
_geom_angle_atom_site_label_3
_geom_angle_site_symmetry_1
_geom_angle_site_symmetry_2
_geom_angle_site_symmetry_3
_geom_angle
_geom_angle_publ_flag
N2 Ag N1' . . . 134.30(10) ?
N2 Ag N2' . . . 146.57(10) ?
N2 Ag O5 . . '2 545' 112.44(8) ?
N1' Ag N2' . . . 78.22(11) ?
N1' Ag O5 . . '2 545' 87.19(9) ?
N2' Ag O5 . . '2 545' 69.85(9) ?
C11 N1 N2 . . . 119.6(2) ?
C11 N1 C5 . . . 128.7(2) ?
N2 N1 C5 . . . 111.6(2) ?
N1 C11 C12 . . . 119.8(3) ?
N1 C11 C16 . . . 120.0(3) ?
C12 C11 C16 . . . 120.2(3) ?
C11 C12 C13 . . . 119.2(3) ?
C11 C12 H12 . . . 120.3(3) ?
C13 C12 H12 . . . 120.5(3) ?
C12 C13 C14 . . . 120.4(3) ?
C12 C13 H13 . . . 120.7(3) ?
C14 C13 H13 . . . 118.9(4) ?
C13 C14 C15 . . . 120.1(3) ?
C13 C14 H14 . . . 120.3(4) ?
C15 C14 H14 . . . 119.6(4) ?
C14 C15 C16 . . . 121.0(3) ?
C14 C15 H15 . . . 119.3(3) ?
C16 C15 H15 . . . 119.7(4) ?
C11 C16 C15 . . . 119.1(3) ?
C11 C16 H16 . . . 119.6(3) ?
C15 C16 H16 . . . 121.3(3) ?
Ag N2 N1 . . . 126.11(19) ?
Ag N2 C3 . . . 124.1(2) ?
N1 N2 C3 . . . 105.8(2) ?
N2 C3 C31 . . . 119.0(3) ?
N2 C3 C4 . . . 112.3(3) ?
C31 C3 C4 . . . 128.6(3) ?
C3 C31 H31a . . . 109.5(3) ?
C3 C31 H31b . . . 109.1(3) ?
C3 C31 H31c . . . 117.1(3) ?
H31a C31 H31b . . . 108.7(4) ?
H31a C31 H31c . . . 106.1(4) ?
H31b C31 H31c . . . 106.0(3) ?
C3 C4 C41 . . . 123.9(3) ?
C3 C4 C5 . . . 106.3(3) ?
C41 C4 C5 . . . 129.8(3) ?
C4 C41 O41 . . . 121.0(3) ?
C4 C41 C411 . . . 121.7(3) ?
O41 C41 C411 . . . 117.3(3) ?
C41 C411 C412 . . . 121.7(3) ?
C41 C411 C416 . . . 118.4(3) ?
C412 C411 C416 . . . 119.3(3) ?
C411 C412 C413 . . . 120.3(3) ?
C411 C412 H412 . . . 120.2(3) ?
C413 C412 H412 . . . 119.5(3) ?
C412 C413 C414 . . . 120.2(3) ?
C412 C413 H413 . . . 120.2(4) ?
C414 C413 H413 . . . 119.6(4) ?
C413 C414 C415 . . . 119.6(4) ?
C413 C414 H414 . . . 121.2(4) ?
C415 C414 H414 . . . 119.1(4) ?
C414 C415 C416 . . . 120.4(4) ?
C414 C415 H415 . . . 120.1(4) ?
C416 C415 H415 . . . 119.4(4) ?
C411 C416 C415 . . . 120.1(3) ?
C411 C416 H416 . . . 120.7(4) ?
C415 C416 H416 . . . 119.2(4) ?
N1 C5 C4 . . . 103.9(3) ?
N1 C5 O5 . . . 123.6(3) ?
C4 C5 O5 . . . 132.5(3) ?
C5 O5 Ag . . 2 152.0(2) ?
Ag N1' C1 . . . 99.9(3) ?
Ag N1' C1' . . . 100.3(4) ?
Ag N1' C11' . . . 111.5(2) ?
Ag N1' C12' . . . 117.2(3) ?
C1 N1' C1' . . . 43.0(5) ?
C1 N1' C11' . . . 97.8(4) ?
C1 N1' C12' . . . 120.8(4) ?
C1' N1' C11' . . . 134.0(5) ?
C1' N1' C12' . . . 84.1(5) ?
C11' N1' C12' . . . 107.9(4) ?
N1' C1 C1' . . . 63.9(6) ?
N1' C1 C2 . . . 109.2(5) ?
N1' C1 C2' . . . 120.9(9) ?
N1' C1 H1a . . . 110.8(5) ?
N1' C1 H1b . . . 109.2(4) ?
N1' C1 H1'b . . . 83.1(3) ?
N1' C1 H2'a . . . 130.9(4) ?
C1' C1 C2 . . . 63.0(7) ?
C1' C1 C2' . . . 83.6(10) ?
C1' C1 H1a . . . 87.9(6) ?
C1' C1 H1b . . . 164.4(8) ?
C1' C1 H1'b . . . 39.8(5) ?
C1' C1 H2'a . . . 137.0(8) ?
C2 C1 C2' . . . 20.7(8) ?
C2 C1 H1a . . . 110.3(5) ?
C2 C1 H1b . . . 109.5(6) ?
C2 C1 H1'b . . . 84.6(4) ?
C2 C1 H2'a . . . 74.4(5) ?
C2' C1 H1a . . . 116.0(9) ?
C2' C1 H1b . . . 89.1(9) ?
C2' C1 H1'b . . . 102.7(8) ?
C2' C1 H2'a . . . 53.7(8) ?
H1a C1 H1b . . . 107.7(6) ?
H1a C1 H1'b . . . 48.1(2) ?
H1a C1 H2'a . . . 113.2(6) ?
H1b C1 H1'b . . . 155.8(5) ?
H1b C1 H2'a . . . 36.2(2) ?
H1'b C1 H2'a . . . 144.2(5) ?
N1' C1' C1 . . . 73.1(6) ?
N1' C1' C12' . . . 47.3(4) ?
N1' C1' C2 . . . 120.9(7) ?
N1' C1' C2' . . . 104.8(8) ?
N1' C1' H1a . . . 92.4(6) ?
N1' C1' H1'a . . . 110.6(9) ?
N1' C1' H1'b . . . 111.6(9) ?
N1' C1' H2a . . . 137.7(7) ?
C1 C1' C12' . . . 114.2(8) ?
C1 C1' C2 . . . 72.2(7) ?
C1 C1' C2' . . . 48.2(8) ?
C1 C1' H1a . . . 41.3(5) ?
C1 C1' H1'a . . . 155.4(12) ?
C1 C1' H1'b . . . 91.1(9) ?
C1 C1' H2a . . . 111.5(9) ?
C12' C1' C2 . . . 156.1(8) ?
C12' C1' C2' . . . 151.5(9) ?
C12' C1' H1a . . . 108.3(6) ?
C12' C1' H1'a . . . 81.6(7) ?
C12' C1' H1'b . . . 88.1(7) ?
C12' C1' H2a . . . 130.0(7) ?
C2 C1' C2' . . . 24.1(7) ?
C2 C1' H1a . . . 91.6(7) ?
C2 C1' H1'a . . . 86.0(8) ?
C2 C1' H1'b . . . 115.4(9) ?
C2 C1' H2a . . . 39.4(4) ?
C2' C1' H1a . . . 73.7(8) ?
C2' C1' H1'a . . . 109.1(10) ?
C2' C1' H1'b . . . 111.7(10) ?
C2' C1' H2a . . . 63.5(7) ?
H1a C1' H1'a . . . 154.5(9) ?
H1a C1' H1'b . . . 49.8(5) ?
H1a C1' H2a . . . 119.1(8) ?
H1'a C1' H1'b . . . 108.9(9) ?
H1'a C1' H2a . . . 48.8(5) ?
H1'b C1' H2a . . . 110.3(8) ?
N1' C11' H11'a . . . 110.3(4) ?
N1' C11' H11'b . . . 110.3(4) ?
N1' C11' H11'c . . . 110.8(4) ?
H11'a C11' H11'b . . . 108.6(4) ?
H11'a C11' H11'c . . . 108.5(4) ?
H11'b C11' H11'c . . . 108.2(5) ?
N1' C12' C1' . . . 48.6(4) ?
N1' C12' H12'a . . . 110.8(5) ?
N1' C12' H12'b . . . 110.1(6) ?
N1' C12' H12'c . . . 108.2(5) ?
C1' C12' H12'a . . . 151.5(6) ?
C1' C12' H12'b . . . 70.3(5) ?
C1' C12' H12'c . . . 96.6(5) ?
H12'a C12' H12'b . . . 108.6(5) ?
H12'a C12' H12'c . . . 110.0(6) ?
H12'b C12' H12'c . . . 109.1(6) ?
C1 C2 C1' . . . 44.7(6) ?
C1 C2 C2' . . . 40.3(17) ?
C1 C2 N2' . . . 106.6(5) ?
C1 C2 H2a . . . 109.6(8) ?
C1 C2 H2b . . . 108.6(7) ?
C1 C2 H2'b . . . 90.1(6) ?
C1' C2 C2' . . . 84.8(19) ?
C1' C2 N2' . . . 119.5(7) ?
C1' C2 H2a . . . 65.0(7) ?
C1' C2 H2b . . . 128.2(8) ?
C1' C2 H2'b . . . 116.2(8) ?
C2' C2 N2' . . . 83.8(16) ?
C2' C2 H2a . . . 150(2) ?
C2' C2 H2b . . . 86.7(18) ?
C2' C2 H2'b . . . 70.0(16) ?
N2' C2 H2a . . . 111.6(6) ?
N2' C2 H2b . . . 110.2(7) ?
N2' C2 H2'b . . . 114.8(7) ?
H2a C2 H2b . . . 110.2(7) ?
H2a C2 H2'b . . . 120.9(8) ?
H2b C2 H2'b . . . 18.67(16) ?
C1 C2' C1' . . . 48.2(8) ?
C1 C2' C2 . . . 119(2) ?
C1 C2' N2' . . . 128.5(13) ?
C1 C2' H1b . . . 41.4(6) ?
C1 C2' H2a . . . 100.8(12) ?
C1 C2' H2b . . . 132.0(14) ?
C1 C2' H2'a . . . 60.0(9) ?
C1 C2' H2'b . . . 120.6(14) ?
C1' C2' C2 . . . 71.1(18) ?
C1' C2' N2' . . . 111.3(10) ?
C1' C2' H1b . . . 88.8(10) ?
C1' C2' H2a . . . 52.8(7) ?
C1' C2' H2b . . . 110.6(11) ?
C1' C2' H2'a . . . 108.1(14) ?
C1' C2' H2'b . . . 110.9(13) ?
C2 C2' N2' . . . 72.9(15) ?
C2 C2' H1b . . . 160(2) ?
C2 C2' H2a . . . 18.3(13) ?
C2 C2' H2b . . . 60.0(15) ?
C2 C2' H2'a . . . 179(3) ?
C2 C2' H2'b . . . 72.3(16) ?
N2' C2' H1b . . . 112.9(9) ?
N2' C2' H2a . . . 83.4(7) ?
N2' C2' H2b . . . 98.4(11) ?
N2' C2' H2'a . . . 108.1(11) ?
N2' C2' H2'b . . . 110.8(14) ?
H1b C2' H2a . . . 141.5(13) ?
H1b C2' H2b . . . 134.2(12) ?
H1b C2' H2'a . . . 19.8(4) ?
H1b C2' H2'b . . . 120.2(13) ?
H2a C2' H2b . . . 71.7(8) ?
H2a C2' H2'a . . . 160.8(16) ?
H2a C2' H2'b . . . 81.3(10) ?
H2b C2' H2'a . . . 120.0(15) ?
H2b C2' H2'b . . . 14.5(3) ?
H2'a C2' H2'b . . . 107.6(15) ?
Ag N2' C2 . . . 109.3(4) ?
Ag N2' C2' . . . 104.8(7) ?
Ag N2' C21' . . . 118.0(2) ?
Ag N2' H2' . . . 105.6(2) ?
C2 N2' C2' . . . 23.4(6) ?
C2 N2' C21' . . . 105.5(4) ?
C2 N2' H2' . . . 125.2(4) ?
C2' N2' C21' . . . 125.1(6) ?
C2' N2' H2' . . . 107.3(6) ?
C21' N2' H2' . . . 93.2(3) ?
N2' C21' H21'a . . . 112.6(4) ?
N2' C21' H21'b . . . 111.5(4) ?
N2' C21' H21'c . . . 104.3(3) ?
H21'a C21' H21'b . . . 109.3(4) ?
H21'a C21' H21'c . . . 109.6(4) ?
H21'b C21' H21'c . . . 109.4(4) ?
C1 H1a C1' . . . 50.8(5) ?
C1 H1b C2' . . . 49.6(7) ?
C1 H1b H2'a . . . 79.4(4) ?
C2' H1b H2'a . . . 31.6(7) ?
C1' H1'a H2a . . . 85.0(6) ?
C1 H1'b C1' . . . 49.1(7) ?
C1' H2a C2 . . . 75.6(7) ?
C1' H2a C2' . . . 63.7(8) ?
C1' H2a H1'a . . . 46.2(5) ?
C2 H2a C2' . . . 11.9(9) ?
C2 H2a H1'a . . . 118.0(5) ?
C2' H2a H1'a . . . 106.9(7) ?
C2 H2b C2' . . . 33.2(9) ?
C2 H2b H2'b . . . 78.2(5) ?
C2' H2b H2'b . . . 49.1(8) ?
C1 H2'a C2' . . . 66.2(11) ?
C1 H2'a H1b . . . 64.4(3) ?
C2' H2'a H1b . . . 128.6(10) ?
C2 H2'b C2' . . . 37.7(10) ?
C2 H2'b H2b . . . 83.2(5) ?
C2' H2'b H2b . . . 116.4(9) ?

loop_
_geom_bond_atom_site_label_1
_geom_bond_atom_site_label_2
_geom_bond_site_symmetry_1
_geom_bond_site_symmetry_2
_geom_bond_distance
_geom_bond_publ_flag
Ag N2 . . 2.155(3) ?
Ag N1' . . 2.421(3) ?
Ag N2' . . 2.258(3) ?
Ag O5 . '2 545' 2.969(2) ?
N1 C11 . . 1.416(4) ?
N1 N2 . . 1.398(3) ?
N1 C5 . . 1.406(4) ?
C11 C12 . . 1.395(5) ?
C11 C16 . . 1.399(5) ?
C12 C13 . . 1.402(5) ?
C12 H12 . . .969(3) ?
C13 C14 . . 1.376(5) ?
C13 H13 . . .966(4) ?
C14 C15 . . 1.377(6) ?
C14 H14 . . .956(3) ?
C15 C16 . . 1.389(5) ?
C15 H15 . . .974(4) ?
C16 H16 . . .972(3) ?
N2 C3 . . 1.321(4) ?
C3 C31 . . 1.482(5) ?
C3 C4 . . 1.409(4) ?
C31 H31a . . .954(4) ?
C31 H31b . . .954(4) ?
C31 H31c . . .907(4) ?
C4 C41 . . 1.452(5) ?
C4 C5 . . 1.436(4) ?
C41 O41 . . 1.231(4) ?
C41 C411 . . 1.504(5) ?
C411 C412 . . 1.382(5) ?
C411 C416 . . 1.394(5) ?
C412 C413 . . 1.388(5) ?
C412 H412 . . .966(4) ?
C413 C414 . . 1.383(6) ?
C413 H413 . . .957(4) ?
C414 C415 . . 1.380(6) ?
C414 H414 . . .962(4) ?
C415 C416 . . 1.384(6) ?
C415 H415 . . .963(4) ?
C416 H416 . . .973(4) ?
C5 O5 . . 1.250(4) ?
N1' C1 . . 1.566(7) ?
N1' C1' . . 1.470(10) ?
N1' C11' . . 1.450(6) ?
N1' C12' . . 1.440(7) ?
C1 C1' . . 1.117(12) ?
C1 C2 . . 1.511(10) ?
C1 C2' . . 1.118(18) ?
C1 H1a . . .951(5) ?
C1 H1b . . .970(6) ?
C1 H1'b . . 1.478(5) ?
C1 H2'a . . 1.058(6) ?
C1' C12' . . 1.949(13) ?
C1' C2 . . 1.414(14) ?
C1' C2' . . 1.49(2) ?
C1' H1a . . 1.440(11) ?
C1' H1'a . . .959(11) ?
C1' H1'b . . .947(10) ?
C1' H2a . . 1.324(11) ?
C11' H11'a . . .953(4) ?
C11' H11'b . . .957(5) ?
C11' H11'c . . .957(4) ?
C12' H12'a . . .950(6) ?
C12' H12'b . . .960(6) ?
C12' H12'c . . .950(6) ?
C2 C2' . . .610(16) ?
C2 N2' . . 1.470(8) ?
C2 H2a . . .927(8) ?
C2 H2b . . .964(8) ?
C2 H2'b . . .950(8) ?
C2' N2' . . 1.529(15) ?
C2' H1b . . 1.468(15) ?
C2' H2a . . 1.487(15) ?
C2' H2b . . 1.111(16) ?
C2' H2'a . . .985(15) ?
C2' H2'b . . .937(16) ?
N2' C21' . . 1.478(5) ?
N2' H2' . . .863(3) ?
C21' H21'a . . .950(4) ?
C21' H21'b . . .952(4) ?
C21' H21'c . . .863(4) ?
H1b H2'a . . .63544(6) ?
H1'a H2a . . .99939(13) ?
H2b H2'b . . .31093(4) ?

loop_
_geom_contact_atom_site_label_1
_geom_contact_atom_site_label_2
_geom_contact_distance
_geom_contact_site_symmetry_1
_geom_contact_site_symmetry_2
_geom_contact_publ_flag
Ag N1 3.186(2) . . ?
Ag C11 3.457(3) . . ?
Ag C12 3.163(3) . . ?
Ag C3 3.095(3) . . ?
Ag C31 3.327(4) . . ?
Ag C412 3.756(3) . '1 655' ?
Ag C413 3.787(4) . '1 655' ?
Ag C1 3.101(5) . . ?
Ag C1' 3.049(9) . . ?
Ag C11' 3.246(4) . . ?
Ag C12' 3.335(6) . . ?
Ag C2 3.076(7) . . ?
Ag C2' 3.034(15) . . ?
Ag C21' 3.227(4) . . ?
Ag H12 2.6775(4) . . ?
Ag H16 3.1030(4) . '2 545' ?
Ag H31c 2.8469(4) . . ?
Ag H412 3.2105(4) . '1 655' ?
Ag H413 3.2600(6) . '1 655' ?
Ag H1b 3.2161(4) . . ?
Ag H1'a 3.0686(4) . . ?
Ag H11'a 3.2162(5) . . ?
Ag H11'b 3.4179(4) . . ?
Ag H12'a 3.4241(5) . . ?
Ag H12'b 3.4506(4) . . ?
Ag H2a 3.2568(5) . . ?
Ag H2'a 3.2254(4) . . ?
Ag H2' 2.6257(4) . . ?
Ag H21'b 3.3392(4) . . ?
Ag H21'c 3.2618(4) . . ?
N1 C12 2.432(4) . . ?
N1 C16 2.438(4) . . ?
N1 C3 2.169(4) . . ?
N1 C4 2.238(4) . . ?
N1 O5 2.342(3) . . ?
N1 H12 2.617(3) . . ?
N1 H16 2.616(3) . . ?
N1 H413 2.920(2) . '1 655' ?
N1 H2a 2.966(3) . '1 455' ?
C11 C13 2.412(5) . . ?
C11 C14 2.779(5) . . ?
C11 C15 2.404(5) . . ?
C11 N2 2.432(4) . . ?
C11 C5 2.543(5) . . ?
C11 O5 2.984(4) . . ?
C11 H12 2.061(3) . . ?
C11 H16 2.061(3) . . ?
C12 C14 2.410(5) . . ?
C12 C15 2.776(5) . . ?
C12 C16 2.422(5) . . ?
C12 N2 2.865(4) . . ?
C12 H13 2.070(3) . . ?
C13 C15 2.386(5) . . ?
C13 C16 2.782(5) . . ?
C13 H12 2.071(4) . . ?
C13 H14 2.033(4) . . ?
C14 C16 2.408(5) . . ?
C14 H13 2.027(4) . . ?
C14 H15 2.040(4) . . ?
C15 O41 3.266(4) . '4 564' ?
C15 H14 2.028(4) . . ?
C15 H16 2.068(4) . . ?
C16 O5 2.980(4) . . ?
C16 H15 2.054(3) . . ?
N2 C31 2.416(4) . . ?
N2 C4 2.268(4) . . ?
N2 C413 3.500(4) . '1 655' ?
N2 C5 2.320(4) . . ?
N2 O5 3.509(3) . . ?
N2 H12 2.596(3) . . ?
N2 H31a 3.043(3) . . ?
N2 H31b 3.004(2) . . ?
N2 H31c 2.559(2) . . ?
N2 H413 2.685(3) . '1 655' ?
N2 H2a 3.040(2) . '1 455' ?
C3 C41 2.525(5) . . ?
C3 O41 2.908(4) . . ?
C3 C5 2.277(4) . . ?
C3 H31a 2.012(3) . . ?
C3 H31b 2.008(3) . . ?
C3 H31c 2.059(3) . . ?
C31 C4 2.605(5) . . ?
C31 O41 2.949(5) . . ?
C4 O41 2.338(4) . . ?
C4 C411 2.581(5) . . ?
C4 O5 2.460(4) . . ?
C41 C412 2.521(5) . . ?
C41 C416 2.490(5) . . ?
C41 C5 2.616(5) . . ?
C41 O5 3.216(4) . . ?
C41 H416 2.659(4) . . ?
O41 C411 2.339(4) . . ?
O41 C416 2.785(5) . . ?
O41 H15 2.465(3) . '4 565' ?
O41 H31a 2.824(3) . . ?
O41 H31b 2.666(3) . . ?
O41 H416 2.573(3) . . ?
C411 C413 2.402(5) . . ?
C411 C414 2.781(5) . . ?
C411 C415 2.406(6) . . ?
C411 O5 3.294(4) . . ?
C411 H412 2.045(3) . . ?
C411 H416 2.067(3) . . ?
C412 C414 2.403(6) . . ?
C412 C415 2.764(6) . . ?
C412 C416 2.396(5) . . ?
C412 O5 3.087(4) . . ?
C412 N2' 3.485(5) . 2 ?
C412 H413 2.044(3) . . ?
C413 C415 2.389(6) . . ?
C413 C416 2.765(5) . . ?
C413 H412 2.045(4) . . ?
C413 H414 2.054(4) . . ?
C414 C416 2.399(5) . . ?
C414 H413 2.034(4) . . ?
C414 H415 2.041(4) . . ?
C415 H414 2.030(4) . . ?
C415 H416 2.044(4) . . ?
C416 H415 2.038(4) . . ?
O5 N1' 3.738(4) . 2 ?
O5 N2' 3.049(4) . 2 ?
O5 H12 2.804(2) . 2 ?
O5 H16 2.448(2) . . ?
O5 H412 2.626(2) . . ?
O5 H1b 2.745(2) . 2 ?
O5 H11'a 2.860(2) . 2 ?
O5 H2'a 2.827(2) . 2 ?
O5 H2' 2.565(2) . 2 ?
O5 H21'b 2.744(2) . '1 455' ?
N1' C2 2.509(9) . . ?
N1' C2' 2.345(18) . . ?
N1' N2' 2.954(4) . . ?
N1' H1a 2.101(3) . . ?
N1' H1b 2.096(3) . . ?
N1' H1'a 2.018(3) . . ?
N1' H1'b 2.020(3) . . ?
N1' H11'a 1.992(4) . . ?
N1' H11'b 1.996(3) . . ?
N1' H11'c 2.000(4) . . ?
N1' H12'a 1.986(3) . . ?
N1' H12'b 1.986(3) . . ?
N1' H12'c 1.957(3) . . ?
N1' H2a 2.606(3) . . ?
N1' H2'a 2.396(3) . . ?
N1' H2'b 3.163(3) . . ?
C1 C11' 2.273(8) . . ?
C1 C12' 2.614(9) . . ?
C1 N2' 2.391(7) . . ?
C1 H1'a 2.029(6) . . ?
C1 H11'a 2.361(6) . . ?
C1 H11'c 2.460(6) . . ?
C1 H2a 2.021(6) . . ?
C1 H2b 2.036(6) . . ?
C1 H2'b 1.787(6) . . ?
C1' C11' 2.688(11) . . ?
C1' N2' 2.491(10) . . ?
C1' H1b 2.068(10) . . ?
C1' H12'b 1.860(11) . . ?
C1' H12'c 2.265(11) . . ?
C1' H2b 2.148(11) . . ?
C1' H2'a 2.024(11) . . ?
C1' H2'b 2.022(11) . . ?
C11' C12' 2.336(7) . . ?
C11' H1a 2.571(5) . . ?
C11' H1b 2.306(5) . . ?
C11' H12'a 2.596(4) . . ?
C11' H12'c 2.439(4) . . ?
C12' H1'a 2.042(7) . . ?
C12' H1'b 2.138(6) . . ?
C12' H11'b 2.525(6) . . ?
C12' H11'c 2.541(5) . . ?
C2 C21' 2.346(9) . . ?
C2 H1a 2.046(8) . . ?
C2 H1b 2.050(8) . . ?
C2 H1'a 1.652(9) . . ?
C2 H1'b 2.011(8) . . ?
C2 H2'a 1.595(8) . . ?
C2 H2' 2.091(8) . . ?
C2 H21'a 2.537(9) . . ?
C2 H21'b 2.586(8) . . ?
C2' C21' 2.668(16) . . ?
C2' H1a 1.756(16) . . ?
C2' H1'a 2.018(16) . . ?
C2' H1'b 2.039(16) . . ?
C2' H2' 1.967(15) . . ?
N2' H1b 2.499(3) . . ?
N2' H1'a 2.568(3) . . ?
N2' H2a 2.007(3) . . ?
N2' H2b 2.017(3) . . ?
N2' H2'a 2.060(3) . . ?
N2' H2'b 2.059(3) . . ?
N2' H21'a 2.040(3) . . ?
N2' H21'b 2.030(3) . . ?
N2' H21'c 1.886(3) . . ?
C21' H2a 2.512(4) . . ?
C21' H2b 2.570(4) . . ?
C21' H2' 1.753(4) . . ?
H12 H13 2.3892(3) . . ?
H13 H14 2.3244(3) . . ?
H14 H15 2.3273(3) . . ?
H15 H16 2.3763(3) . . ?
H31a H31b 1.55130(15) . . ?
H31a H31c 1.48745(15) . . ?
H31b H31c 1.48725(19) . . ?
H412 H413 2.3461(3) . . ?
H413 H414 2.3547(2) . . ?
H414 H415 2.3315(2) . . ?
H415 H416 2.3330(3) . . ?
H1a H1b 1.55142(14) . . ?
H1a H1'a 2.3422(4) . . ?
H1a H1'b 1.10058(14) . . ?
H1a H11'c 2.3881(2) . . ?
H1a H2a 2.3838(3) . . ?
H1a H2b 2.2780(3) . . ?
H1a H2'a 1.67806(17) . . ?
H1a H2'b 2.0141(2) . . ?
H1b H1'b 2.3962(2) . . ?
H1b H11'a 1.99516(18) . . ?
H1b H2b 2.3800(2) . . ?
H1b H2'b 2.10153(18) . . ?
H1b H21'b 2.3491(3) . '2 645' ?
H1'a H1'b 1.5513(2) . . ?
H1'a H12'b 1.5049(2) . . ?
H1'b H12'b 2.0936(2) . . ?
H1'b H12'c 2.0393(2) . . ?
H1'b H2a 1.8765(2) . . ?
H1'b H2'b 2.2629(3) . . ?
H11'a H11'b 1.55145(17) . . ?
H11'a H11'c 1.55086(15) . . ?
H11'b H11'c 1.55101(16) . . ?
H11'c H12'c 2.2679(3) . . ?
H12'a H12'b 1.55145(14) . . ?
H12'a H12'c 1.55660(15) . . ?
H12'b H12'c 1.5565(2) . . ?
H2a H2b 1.55131(16) . . ?
H2a H2'b 1.6337(2) . . ?
H2a H21'b 2.3967(2) . . ?
H2b H2'a 1.81604(16) . . ?
H2b H2' 2.3736(3) . . ?
H2b H21'a 2.3913(2) . . ?
H2'a H2'b 1.55125(14) . . ?
H2'a H2' 2.1669(2) . . ?
H2'b H2' 2.3883(2) . . ?
H2' H21'a 2.14035(19) . . ?
H2' H21'c 1.8721(3) . . ?
H21'a H21'b 1.55129(15) . . ?
H21'a H21'c 1.48216(17) . . ?
H21'b H21'c 1.48229(12) . . ?

loop_
_geom_hbond_atom_site_label_D
_geom_hbond_atom_site_label_H
_geom_hbond_atom_site_label_A
_geom_hbond_site_symmetry_D
_geom_hbond_site_symmetry_H
_geom_hbond_site_symmetry_A
_geom_hbond_distance_DH
_geom_hbond_distance_HA
_geom_hbond_distance_DA
_geom_hbond_angle_DHA
_geom_hbond_publ_flag
? ? ? ? ? ? ? ? ? ? ?

loop_
_geom_torsion_atom_site_label_1
_geom_torsion_atom_site_label_2
_geom_torsion_atom_site_label_3
_geom_torsion_atom_site_label_4
_geom_torsion_site_symmetry_1
_geom_torsion_site_symmetry_2
_geom_torsion_site_symmetry_3
_geom_torsion_site_symmetry_4
_geom_torsion
_geom_torsion_publ_flag
? ? ? ? ? ? ? ? ? ?
